data_7701816
loop_
_publ_author_name
'Capel Berdiell, Izar'
'Farmiloe, Sarah E.'
'Kulmaczewski, Rafal'
'Halcrow, Malcolm'

_publ_section_title
;
 Molecular Squares, Coordination Polymers and Mononuclear Complexes
 Supported by 2,4-Dipyrazolyl-6H-1,3,5-triazine and
 4,6-Dipyrazolylpyrimidine Ligands
;
_journal_name_full 'Dalton Transactions'
_journal_paper_doi 10.1039/C9DT04003J
_journal_year 2019
_chemical_formula_moiety 'C52 H60 Ag4 N28, 4(F6 Sb), C H3 N O2'
_chemical_formula_sum 'C53 H63 Ag4 F24 N29 O2 Sb4'
_chemical_formula_weight 2512.80
_chemical_name_systematic
'Tetrakis-[2,4-di(3,5-dimethylpyrazol-1-yl)-6H-1,3,5-triazine)]-tetrasilver(I) tetra-hexafluoroantimonate nitromethane solvate'
_space_group_crystal_system monoclinic
_space_group_IT_number 14
_space_group_name_Hall '-P 2yn'
_space_group_name_H-M_alt 'P 1 21/n 1'
_atom_sites_solution_hydrogens geom
_atom_sites_solution_primary direct
_atom_sites_solution_secondary difmap
_audit_creation_date 2019-08-11
_audit_creation_method
;
  Olex2 1.2
  (compiled Apr 23 2013 17:54:37, GUI svn.r4466)
;
_audit_update_record
;
2019-10-04 deposited with the CCDC.	2019-11-05 downloaded from the CCDC.
;
_cell_angle_alpha 90.00
_cell_angle_beta 95.028(1)
_cell_angle_gamma 90.00
_cell_formula_units_Z 4
_cell_length_a 22.9855(3)
_cell_length_b 14.9629(3)
_cell_length_c 23.3614(3)
_cell_measurement_reflns_used 17247
_cell_measurement_temperature 120(2)
_cell_measurement_theta_max 73.73
_cell_measurement_theta_min 3.49
_cell_volume 8003.8(2)
_computing_cell_refinement 'CrysAlisPro, Agilent Technologies'
_computing_data_collection 'CrysAlisPro, Agilent Technologies'
_computing_data_reduction 'CrysAlisPro, Agilent Technologies'
_computing_molecular_graphics 'XSEED (Barbour, 2001)'
_computing_publication_material
;
O. V. Dolomanov, L. J. Bourhis, R. J. Gildea, J. A. K. Howard and H. Puschmann,
OLEX2: a complete structure solution, refinement and analysis program.
J. Appl. Cryst. (2009). 42, 339-341.
;
_computing_structure_refinement 'SHELXL-97 (Sheldrick, 1997)'
_computing_structure_solution 'SHELXS-97 (Sheldrick, 1990)'
_diffrn_ambient_temperature 120(2)
_diffrn_detector_area_resol_mean 5.3095
_diffrn_measured_fraction_theta_full 0.989
_diffrn_measured_fraction_theta_max 0.973
_diffrn_measurement_device_type 'SuperNova, Dual, Cu at zero, Atlas'
_diffrn_measurement_method '\w scans'
_diffrn_radiation_monochromator mirror
_diffrn_radiation_source 'SuperNova (Cu) X-ray Source'
_diffrn_radiation_type CuK\a
_diffrn_radiation_wavelength 1.54184
_diffrn_reflns_av_R_equivalents 0.0462
_diffrn_reflns_av_unetI/netI 0.0544
_diffrn_reflns_limit_h_max 28
_diffrn_reflns_limit_h_min -27
_diffrn_reflns_limit_k_max 16
_diffrn_reflns_limit_k_min -18
_diffrn_reflns_limit_l_max 29
_diffrn_reflns_limit_l_min -26
_diffrn_reflns_number 33503
_diffrn_reflns_theta_full 72.00
_diffrn_reflns_theta_max 73.83
_diffrn_reflns_theta_min 3.51
_diffrn_standards_decay_% 0
_diffrn_standards_interval_count 0
_diffrn_standards_interval_time 0
_diffrn_standards_number 0
_exptl_absorpt_coefficient_mu 19.250
_exptl_absorpt_correction_T_max 1.000
_exptl_absorpt_correction_T_min 0.142
_exptl_absorpt_correction_type multi-scan
_exptl_absorpt_process_details
; 
CrysAlisPro, Agilent Technologies,
Version 1.171.36.24 (release 03-12-2012 CrysAlis171 .NET)
Empirical absorption correction using spherical harmonics,
 implemented in SCALE3 ABSPACK scaling algorithm.
;
_exptl_crystal_colour colourless
_exptl_crystal_density_diffrn 2.085
_exptl_crystal_density_method 'not measured'
_exptl_crystal_description needle
_exptl_crystal_F_000 4832
_exptl_crystal_recrystallization_method 'Re-crystallisation from solvent: nitromethane/diethyl ether'
_exptl_crystal_size_max 0.45
_exptl_crystal_size_mid 0.15
_exptl_crystal_size_min 0.05
_refine_diff_density_max 1.703
_refine_diff_density_min -1.703
_refine_diff_density_rms 0.175
_refine_ls_extinction_method none
_refine_ls_goodness_of_fit_ref 1.044
_refine_ls_hydrogen_treatment constr
_refine_ls_matrix_type full
_refine_ls_number_parameters 1062
_refine_ls_number_reflns 15778
_refine_ls_number_restraints 0
_refine_ls_restrained_S_all 1.044
_refine_ls_R_factor_all 0.0512
_refine_ls_R_factor_gt 0.0444
_refine_ls_shift/su_max 0.001
_refine_ls_shift/su_mean 0.000
_refine_ls_structure_factor_coef Fsqd
_refine_ls_weighting_details 'calc w=1/[\s^2^(Fo^2^)+(0.0631P)^2^+14.3568P] where P=(Fo^2^+2Fc^2^)/3'
_refine_ls_weighting_scheme calc
_refine_ls_wR_factor_gt 0.1143
_refine_ls_wR_factor_ref 0.1201
_reflns_number_gt 13737
_reflns_number_total 15778
_reflns_threshold_expression >2sigma(I)
_cod_data_source_file c9dt04003j2.cif
_cod_data_source_block sf-23
_cod_database_code 7701816
_olex2_refinement_description
;
1. Fixed Uiso
 At 1.2 times of:
  All C(H) groups
 At 1.5 times of:
  All C(H,H,H) groups
2.a Aromatic/amide H refined with riding coordinates:
 C8(H8), C14(H14), C21(H21), C28(H28), C34(H34), C41(H41), C48(H48), C54(H54),
 C61(H61), C68(H68), C74(H74), C81(H81)
2.b Idealised Me refined as rotating group:
 C16(H16A,H16B,H16C), C17(H17A,H17B,H17C), C23(H23A,H23B,H23C), C24(H24A,H24B,
 H24C), C36(H36A,H36B,H36C), C37(H37A,H37B,H37C), C43(H43A,H43B,H43C), C44(H44A,
 H44B,H44C), C56(H56A,H56B,H56C), C57(H57A,H57B,H57C), C63(H63A,H63B,H63C),
 C64(H64A,H64B,H64C), C76(H76A,H76B,H76C), C77(H77A,H77B,H77C), C83(H83A,H83B,
 H83C), C84(H84A,H84B,H84C), C113(H11A,H11B,H11C)
;

loop_
_space_group_symop_id
_space_group_symop_operation_xyz
1 'x, y, z'
2 '-x+1/2, y+1/2, -z+1/2'
3 '-x, -y, -z'
4 'x-1/2, -y-1/2, z-1/2'

loop_
_atom_site_label
_atom_site_type_symbol
_atom_site_fract_x
_atom_site_fract_y
_atom_site_fract_z
_atom_site_U_iso_or_equiv
_atom_site_adp_type
_atom_site_occupancy
_atom_site_symmetry_multiplicity
_atom_site_calc_flag
_atom_site_refinement_flags
Ag1 Ag 0.386320(16) 0.50342(3) 0.609940(17) 0.02175(10) Uani 1 1 d .
Ag2 Ag 0.327088(16) 0.06456(3) 0.609525(18) 0.02529(10) Uani 1 1 d .
Ag3 Ag 0.127990(16) -0.01371(3) 0.395042(15) 0.01886(9) Uani 1 1 d .
Ag4 Ag 0.157061(19) 0.43477(3) 0.418044(17) 0.02837(11) Uani 1 1 d .
N5 N 0.47594(17) 0.2428(3) 0.56961(17) 0.0138(8) Uani 1 1 d .
C6 C 0.4542(2) 0.3246(4) 0.5718(2) 0.0161(10) Uani 1 1 d .
N7 N 0.39867(18) 0.3462(3) 0.57882(19) 0.0177(9) Uani 1 1 d .
C8 C 0.3649(2) 0.2764(4) 0.5871(2) 0.0210(11) Uani 1 1 d .
H8 H 0.3251 0.2882 0.5923 0.025 Uiso 1 1 calc R
N9 N 0.38165(18) 0.1922(3) 0.58857(19) 0.0174(9) Uani 1 1 d .
C10 C 0.4378(2) 0.1788(4) 0.57840(19) 0.0136(9) Uani 1 1 d .
N11 N 0.49231(18) 0.3979(3) 0.56768(19) 0.0178(9) Uani 1 1 d .
N12 N 0.47612(18) 0.4790(3) 0.5886(2) 0.0194(9) Uani 1 1 d .
C13 C 0.5194(2) 0.5338(4) 0.5828(3) 0.0229(12) Uani 1 1 d .
C14 C 0.5643(2) 0.4894(4) 0.5566(3) 0.0264(13) Uani 1 1 d .
H14 H 0.6002 0.5148 0.5473 0.032 Uiso 1 1 calc R
C15 C 0.5467(2) 0.4030(4) 0.5471(2) 0.0227(11) Uani 1 1 d .
C16 C 0.5180(3) 0.6270(4) 0.6041(3) 0.0322(14) Uani 1 1 d .
H16A H 0.4776 0.6436 0.6098 0.048 Uiso 1 1 calc R
H16B H 0.5333 0.6673 0.5760 0.048 Uiso 1 1 calc R
H16C H 0.5420 0.6317 0.6408 0.048 Uiso 1 1 calc R
C17 C 0.5773(2) 0.3289(5) 0.5209(3) 0.0338(15) Uani 1 1 d .
H17A H 0.6060 0.3533 0.4965 0.051 Uiso 1 1 calc R
H17B H 0.5489 0.2923 0.4975 0.051 Uiso 1 1 calc R
H17C H 0.5972 0.2920 0.5512 0.051 Uiso 1 1 calc R
N18 N 0.45606(17) 0.0907(3) 0.57751(18) 0.0167(9) Uani 1 1 d .
N19 N 0.41534(19) 0.0249(3) 0.5846(2) 0.0186(9) Uani 1 1 d .
C20 C 0.4433(3) -0.0514(4) 0.5842(2) 0.0243(12) Uani 1 1 d .
C21 C 0.5031(2) -0.0361(4) 0.5773(3) 0.0248(12) Uani 1 1 d .
H21 H 0.5324 -0.0806 0.5755 0.030 Uiso 1 1 calc R
C22 C 0.5110(2) 0.0525(4) 0.5738(2) 0.0181(10) Uani 1 1 d .
C23 C 0.4115(3) -0.1370(4) 0.5915(3) 0.0339(14) Uani 1 1 d .
H23A H 0.3883 -0.1322 0.6247 0.051 Uiso 1 1 calc R
H23B H 0.4397 -0.1859 0.5979 0.051 Uiso 1 1 calc R
H23C H 0.3855 -0.1492 0.5569 0.051 Uiso 1 1 calc R
C24 C 0.5661(2) 0.1042(4) 0.5683(3) 0.0259(12) Uani 1 1 d .
H24A H 0.5987 0.0626 0.5659 0.039 Uiso 1 1 calc R
H24B H 0.5740 0.1429 0.6020 0.039 Uiso 1 1 calc R
H24C H 0.5617 0.1409 0.5335 0.039 Uiso 1 1 calc R
N25 N 0.14175(18) -0.0317(3) 0.59108(18) 0.0143(8) Uani 1 1 d .
C26 C 0.1946(2) 0.0011(4) 0.6073(2) 0.0139(9) Uani 1 1 d .
N27 N 0.23119(18) 0.0385(3) 0.57265(19) 0.0182(9) Uani 1 1 d .
C28 C 0.2100(2) 0.0455(4) 0.5183(2) 0.0174(10) Uani 1 1 d .
H28 H 0.2337 0.0749 0.4928 0.021 Uiso 1 1 calc R
N29 N 0.15845(19) 0.0149(3) 0.49641(19) 0.0178(9) Uani 1 1 d .
C30 C 0.1275(2) -0.0253(3) 0.5351(2) 0.0149(10) Uani 1 1 d .
N31 N 0.21597(17) -0.0067(3) 0.66479(17) 0.0140(8) Uani 1 1 d .
N32 N 0.27419(18) 0.0107(3) 0.67915(19) 0.0170(9) Uani 1 1 d .
C33 C 0.2844(2) -0.0081(4) 0.7343(2) 0.0207(11) Uani 1 1 d .
C34 C 0.2326(2) -0.0383(4) 0.7566(2) 0.0207(11) Uani 1 1 d .
H34 H 0.2286 -0.0566 0.7950 0.025 Uiso 1 1 calc R
C35 C 0.1898(2) -0.0362(4) 0.7128(2) 0.0167(10) Uani 1 1 d .
C36 C 0.3438(3) 0.0012(5) 0.7641(3) 0.0327(15) Uani 1 1 d .
H36A H 0.3622 -0.0578 0.7683 0.049 Uiso 1 1 calc R
H36B H 0.3410 0.0276 0.8022 0.049 Uiso 1 1 calc R
H36C H 0.3674 0.0401 0.7416 0.049 Uiso 1 1 calc R
C37 C 0.1273(2) -0.0616(5) 0.7138(2) 0.0255(13) Uani 1 1 d .
H37A H 0.1201 -0.1179 0.6929 0.038 Uiso 1 1 calc R
H37B H 0.1026 -0.0146 0.6953 0.038 Uiso 1 1 calc R
H37C H 0.1181 -0.0690 0.7537 0.038 Uiso 1 1 calc R
N38 N 0.07572(17) -0.0655(3) 0.51221(18) 0.0155(9) Uani 1 1 d .
N39 N 0.06900(19) -0.0811(3) 0.45359(18) 0.0188(9) Uani 1 1 d .
C40 C 0.0201(2) -0.1258(4) 0.4439(2) 0.0207(11) Uani 1 1 d .
C41 C -0.0065(2) -0.1391(4) 0.4956(2) 0.0214(11) Uani 1 1 d .
H41 H -0.0424 -0.1690 0.4996 0.026 Uiso 1 1 calc R
C42 C 0.0289(2) -0.1009(4) 0.5384(2) 0.0184(11) Uani 1 1 d .
C43 C 0.0002(3) -0.1577(5) 0.3845(2) 0.0315(14) Uani 1 1 d .
H43A H 0.0260 -0.1333 0.3571 0.047 Uiso 1 1 calc R
H43B H -0.0399 -0.1376 0.3742 0.047 Uiso 1 1 calc R
H43C H 0.0016 -0.2232 0.3835 0.047 Uiso 1 1 calc R
C44 C 0.0207(2) -0.0951(4) 0.6007(2) 0.0216(11) Uani 1 1 d .
H44A H -0.0196 -0.1114 0.6070 0.032 Uiso 1 1 calc R
H44B H 0.0285 -0.0339 0.6142 0.032 Uiso 1 1 calc R
H44C H 0.0477 -0.1363 0.6221 0.032 Uiso 1 1 calc R
N45 N 0.16581(17) 0.2283(3) 0.28038(17) 0.0124(8) Uani 1 1 d .
C46 C 0.15495(19) 0.1524(3) 0.3073(2) 0.0116(9) Uani 1 1 d .
N47 N 0.14797(18) 0.1426(3) 0.36312(17) 0.0157(8) Uani 1 1 d .
C48 C 0.1519(2) 0.2187(4) 0.3921(2) 0.0182(10) Uani 1 1 d .
H48 H 0.1479 0.2151 0.4322 0.022 Uiso 1 1 calc R
N49 N 0.16078(19) 0.2996(3) 0.37100(17) 0.0151(8) Uani 1 1 d .
C50 C 0.16804(19) 0.2997(3) 0.3149(2) 0.0113(9) Uani 1 1 d .
N51 N 0.15067(18) 0.0743(3) 0.27506(17) 0.0138(8) Uani 1 1 d .
N52 N 0.14613(19) -0.0061(3) 0.30328(18) 0.0161(9) Uani 1 1 d .
C53 C 0.1431(2) -0.0689(4) 0.2633(2) 0.0195(11) Uani 1 1 d .
C54 C 0.1458(2) -0.0297(4) 0.2085(2) 0.0216(11) Uani 1 1 d .
H54 H 0.1450 -0.0604 0.1729 0.026 Uiso 1 1 calc R
C55 C 0.1498(2) 0.0598(4) 0.2162(2) 0.0206(11) Uani 1 1 d .
C56 C 0.1373(4) -0.1650(4) 0.2776(3) 0.0365(16) Uani 1 1 d .
H56A H 0.1494 -0.1743 0.3184 0.055 Uiso 1 1 calc R
H56B H 0.1621 -0.2007 0.2543 0.055 Uiso 1 1 calc R
H56C H 0.0965 -0.1835 0.2695 0.055 Uiso 1 1 calc R
C57 C 0.1513(4) 0.1301(5) 0.1721(2) 0.0368(16) Uani 1 1 d .
H57A H 0.1468 0.1028 0.1338 0.055 Uiso 1 1 calc R
H57B H 0.1887 0.1617 0.1772 0.055 Uiso 1 1 calc R
H57C H 0.1193 0.1724 0.1760 0.055 Uiso 1 1 calc R
N58 N 0.17995(18) 0.3821(3) 0.29109(17) 0.0152(8) Uani 1 1 d .
N59 N 0.1784(2) 0.4567(3) 0.3262(2) 0.0208(9) Uani 1 1 d .
C60 C 0.1902(3) 0.5261(4) 0.2945(3) 0.0268(12) Uani 1 1 d .
C61 C 0.1998(3) 0.4978(4) 0.2382(3) 0.0256(12) Uani 1 1 d .
H61 H 0.2094 0.5351 0.2074 0.031 Uiso 1 1 calc R
C62 C 0.1928(2) 0.4076(4) 0.2361(2) 0.0177(10) Uani 1 1 d .
C63 C 0.1891(4) 0.6180(5) 0.3181(3) 0.0471(19) Uani 1 1 d .
H63A H 0.1485 0.6366 0.3206 0.071 Uiso 1 1 calc R
H63B H 0.2080 0.6591 0.2928 0.071 Uiso 1 1 calc R
H63C H 0.2099 0.6191 0.3565 0.071 Uiso 1 1 calc R
C64 C 0.1973(3) 0.3471(4) 0.1869(2) 0.0284(13) Uani 1 1 d .
H64A H 0.2049 0.3822 0.1529 0.043 Uiso 1 1 calc R
H64B H 0.1606 0.3141 0.1792 0.043 Uiso 1 1 calc R
H64C H 0.2294 0.3049 0.1958 0.043 Uiso 1 1 calc R
N65 N 0.19706(18) 0.5949(3) 0.57927(17) 0.0143(8) Uani 1 1 d .
C66 C 0.1750(2) 0.5518(3) 0.5319(2) 0.0137(9) Uani 1 1 d .
N67 N 0.20442(19) 0.4938(3) 0.50157(18) 0.0163(9) Uani 1 1 d .
C68 C 0.2597(2) 0.4817(4) 0.5217(2) 0.0182(10) Uani 1 1 d .
H68 H 0.2816 0.4398 0.5019 0.022 Uiso 1 1 calc R
N69 N 0.28731(18) 0.5220(3) 0.56658(19) 0.0174(9) Uani 1 1 d .
C70 C 0.2528(2) 0.5780(3) 0.5937(2) 0.0139(9) Uani 1 1 d .
N71 N 0.11769(19) 0.5677(3) 0.51156(18) 0.0171(9) Uani 1 1 d .
N72 N 0.09635(19) 0.5259(3) 0.46072(19) 0.0197(9) Uani 1 1 d .
C73 C 0.0436(2) 0.5582(4) 0.4486(2) 0.0208(11) Uani 1 1 d .
C74 C 0.0289(2) 0.6186(4) 0.4906(2) 0.0247(12) Uani 1 1 d .
H74 H -0.0070 0.6499 0.4912 0.030 Uiso 1 1 calc R
C75 C 0.0755(2) 0.6244(4) 0.5303(2) 0.0199(11) Uani 1 1 d .
C76 C 0.0078(3) 0.5293(5) 0.3946(3) 0.0309(14) Uani 1 1 d .
H76A H 0.0038 0.5795 0.3676 0.046 Uiso 1 1 calc R
H76B H -0.0310 0.5103 0.4042 0.046 Uiso 1 1 calc R
H76C H 0.0273 0.4794 0.3770 0.046 Uiso 1 1 calc R
C77 C 0.0817(2) 0.6786(5) 0.5835(3) 0.0298(14) Uani 1 1 d .
H77A H 0.0448 0.7092 0.5885 0.045 Uiso 1 1 calc R
H77B H 0.1127 0.7230 0.5808 0.045 Uiso 1 1 calc R
H77C H 0.0918 0.6395 0.6166 0.045 Uiso 1 1 calc R
N78 N 0.28080(18) 0.6213(3) 0.64160(17) 0.0158(9) Uani 1 1 d .
N79 N 0.33798(18) 0.6001(3) 0.65867(19) 0.0187(9) Uani 1 1 d .
C80 C 0.3542(2) 0.6540(4) 0.7020(2) 0.0223(11) Uani 1 1 d .
C81 C 0.3087(3) 0.7109(4) 0.7134(3) 0.0282(13) Uani 1 1 d .
H81 H 0.3098 0.7554 0.7425 0.034 Uiso 1 1 calc R
C82 C 0.2624(2) 0.6910(4) 0.6753(2) 0.0210(11) Uani 1 1 d .
C83 C 0.4147(3) 0.6503(5) 0.7309(3) 0.0342(15) Uani 1 1 d .
H83A H 0.4355 0.5992 0.7162 0.051 Uiso 1 1 calc R
H83B H 0.4129 0.6437 0.7725 0.051 Uiso 1 1 calc R
H83C H 0.4355 0.7056 0.7231 0.051 Uiso 1 1 calc R
C84 C 0.2037(3) 0.7345(5) 0.6688(3) 0.0353(16) Uani 1 1 d .
H84A H 0.2015 0.7799 0.6987 0.053 Uiso 1 1 calc R
H84B H 0.1734 0.6893 0.6724 0.053 Uiso 1 1 calc R
H84C H 0.1978 0.7629 0.6309 0.053 Uiso 1 1 calc R
Sb85 Sb 0.167175(14) 0.28649(2) 0.598849(15) 0.01874(9) Uani 1 1 d .
F86 F 0.2279(2) 0.2290(3) 0.6432(2) 0.0559(13) Uani 1 1 d .
F87 F 0.13332(18) 0.1759(3) 0.5778(2) 0.0511(12) Uani 1 1 d .
F88 F 0.20136(19) 0.3968(3) 0.61900(17) 0.0395(9) Uani 1 1 d .
F89 F 0.1238(2) 0.2922(3) 0.66241(19) 0.0457(11) Uani 1 1 d .
F90 F 0.2117(2) 0.2806(3) 0.5358(2) 0.0513(12) Uani 1 1 d .
F91 F 0.10804(19) 0.3439(4) 0.5533(2) 0.0534(13) Uani 1 1 d .
Sb92 Sb 0.249895(14) -0.21234(2) 0.476028(14) 0.01800(9) Uani 1 1 d .
F93 F 0.2086(2) -0.3169(3) 0.45933(18) 0.0483(11) Uani 1 1 d .
F94 F 0.3042(2) -0.2457(4) 0.42520(17) 0.0491(12) Uani 1 1 d .
F95 F 0.2914(2) -0.1070(3) 0.4927(2) 0.0516(12) Uani 1 1 d .
F96 F 0.1957(2) -0.1795(3) 0.52788(18) 0.0463(11) Uani 1 1 d .
F97 F 0.29476(16) -0.2709(3) 0.53619(15) 0.0323(8) Uani 1 1 d .
F98 F 0.20528(16) -0.1533(3) 0.41638(16) 0.0359(9) Uani 1 1 d .
Sb99 Sb 0.339502(13) 0.20632(2) 0.399671(14) 0.01818(9) Uani 1 1 d .
F100 F 0.3446(2) 0.0829(3) 0.3938(2) 0.0488(11) Uani 1 1 d .
F101 F 0.39578(17) 0.2156(3) 0.34674(16) 0.0424(11) Uani 1 1 d .
F102 F 0.33650(19) 0.3300(3) 0.4053(2) 0.0438(10) Uani 1 1 d .
F103 F 0.2833(2) 0.1949(3) 0.4511(2) 0.0496(11) Uani 1 1 d .
F104 F 0.28146(18) 0.2074(4) 0.3380(2) 0.0523(12) Uani 1 1 d .
F105 F 0.40003(17) 0.2054(3) 0.45880(15) 0.0369(9) Uani 1 1 d .
Sb106 Sb -0.007363(14) 0.27319(3) 0.246448(14) 0.02132(9) Uani 1 1 d .
F107 F 0.05173(19) 0.2865(5) 0.1971(2) 0.0681(18) Uani 1 1 d .
F108 F -0.04682(17) 0.3684(3) 0.20798(17) 0.0383(9) Uani 1 1 d .
F109 F 0.0337(2) 0.3498(4) 0.2984(2) 0.0602(15) Uani 1 1 d .
F110 F -0.0470(2) 0.1931(3) 0.19470(16) 0.0409(10) Uani 1 1 d .
F111 F -0.06738(17) 0.2612(3) 0.29452(16) 0.0363(9) Uani 1 1 d .
F112 F 0.03207(16) 0.1769(3) 0.28311(18) 0.0449(11) Uani 1 1 d .
C113 C 0.5458(3) -0.0411(5) 0.7273(3) 0.0430(17) Uani 1 1 d .
H11A H 0.5779 -0.0562 0.7040 0.064 Uiso 1 1 calc R
H11B H 0.5615 -0.0112 0.7627 0.064 Uiso 1 1 calc R
H11C H 0.5183 -0.0012 0.7055 0.064 Uiso 1 1 calc R
N114 N 0.5153(3) -0.1233(5) 0.7420(3) 0.0505(17) Uani 1 1 d .
O115 O 0.5367(3) -0.1711(5) 0.7796(3) 0.0632(17) Uani 1 1 d .
O116 O 0.4680(5) -0.1349(8) 0.7179(5) 0.126(5) Uani 1 1 d .

loop_
_atom_site_aniso_label
_atom_site_aniso_U_11
_atom_site_aniso_U_22
_atom_site_aniso_U_33
_atom_site_aniso_U_23
_atom_site_aniso_U_13
_atom_site_aniso_U_12
Ag1 0.01465(17) 0.0280(2) 0.0223(2) -0.00039(16) 0.00017(14) 0.00418(14)
Ag2 0.01438(17) 0.0350(2) 0.0267(2) -0.00125(17) 0.00331(14) -0.00872(15)
Ag3 0.02277(18) 0.0253(2) 0.00807(17) 0.00395(14) -0.00096(13) 0.00011(14)
Ag4 0.0349(2) 0.0335(2) 0.01591(19) -0.01429(17) -0.00205(16) 0.00058(17)
N5 0.0088(17) 0.024(2) 0.0078(18) -0.0003(17) -0.0020(14) 0.0017(16)
C6 0.010(2) 0.027(3) 0.010(2) 0.001(2) -0.0026(17) 0.001(2)
N7 0.0107(18) 0.023(2) 0.019(2) -0.0006(18) -0.0026(15) 0.0019(17)
C8 0.009(2) 0.029(3) 0.024(3) 0.003(2) -0.0042(19) 0.001(2)
N9 0.0098(18) 0.027(2) 0.015(2) -0.0007(18) -0.0029(15) 0.0009(17)
C10 0.011(2) 0.025(3) 0.004(2) -0.0004(19) -0.0044(16) 0.0027(19)
N11 0.0098(18) 0.024(2) 0.019(2) 0.0022(18) -0.0002(15) -0.0004(17)
N12 0.0131(19) 0.024(2) 0.021(2) 0.0008(19) -0.0021(16) -0.0011(17)
C13 0.016(2) 0.024(3) 0.027(3) 0.004(2) -0.004(2) -0.004(2)
C14 0.014(2) 0.031(3) 0.034(3) 0.005(3) 0.000(2) -0.003(2)
C15 0.015(2) 0.030(3) 0.023(3) 0.005(2) 0.002(2) 0.002(2)
C16 0.021(3) 0.025(3) 0.049(4) -0.003(3) -0.006(3) -0.005(2)
C17 0.015(2) 0.044(4) 0.045(4) 0.003(3) 0.013(2) -0.001(3)
N18 0.0097(18) 0.028(2) 0.0120(19) -0.0004(18) -0.0023(15) 0.0002(17)
N19 0.016(2) 0.022(2) 0.017(2) -0.0042(18) -0.0027(16) -0.0012(17)
C20 0.029(3) 0.023(3) 0.020(3) -0.004(2) -0.003(2) 0.003(2)
C21 0.023(3) 0.027(3) 0.024(3) -0.003(2) -0.001(2) 0.011(2)
C22 0.017(2) 0.023(3) 0.014(2) -0.003(2) -0.0011(18) 0.006(2)
C23 0.043(4) 0.020(3) 0.039(4) -0.004(3) 0.003(3) 0.003(3)
C24 0.013(2) 0.033(3) 0.033(3) 0.001(3) 0.007(2) 0.006(2)
N25 0.0141(19) 0.018(2) 0.0100(19) -0.0007(16) -0.0028(15) -0.0009(16)
C26 0.015(2) 0.018(2) 0.008(2) -0.0003(19) 0.0016(17) 0.0042(18)
N27 0.0150(19) 0.025(2) 0.014(2) 0.0005(18) -0.0017(16) -0.0043(17)
C28 0.020(2) 0.020(3) 0.012(2) -0.002(2) 0.0010(18) -0.003(2)
N29 0.018(2) 0.025(2) 0.010(2) 0.0015(18) -0.0019(16) -0.0030(17)
C30 0.011(2) 0.016(2) 0.018(2) -0.002(2) -0.0026(18) -0.0005(18)
N31 0.0116(18) 0.024(2) 0.0055(19) -0.0027(17) -0.0018(14) -0.0019(16)
N32 0.0109(19) 0.026(2) 0.014(2) 0.0013(18) -0.0031(15) 0.0002(17)
C33 0.018(2) 0.028(3) 0.015(2) -0.005(2) -0.003(2) -0.002(2)
C34 0.022(2) 0.032(3) 0.007(2) -0.005(2) -0.0029(19) 0.002(2)
C35 0.020(2) 0.021(3) 0.009(2) -0.001(2) 0.0000(18) 0.002(2)
C36 0.022(3) 0.052(4) 0.023(3) 0.006(3) -0.007(2) -0.010(3)
C37 0.019(2) 0.047(4) 0.011(2) 0.004(2) 0.0033(19) -0.008(2)
N38 0.0098(18) 0.028(2) 0.0083(19) 0.0009(17) -0.0050(14) 0.0003(17)
N39 0.019(2) 0.028(2) 0.0080(19) -0.0010(18) -0.0054(15) -0.0021(18)
C40 0.020(2) 0.026(3) 0.015(2) 0.001(2) -0.0061(19) -0.003(2)
C41 0.015(2) 0.029(3) 0.020(3) 0.005(2) -0.0042(19) -0.005(2)
C42 0.012(2) 0.027(3) 0.015(2) 0.005(2) -0.0038(18) -0.003(2)
C43 0.028(3) 0.049(4) 0.016(3) 0.000(3) -0.007(2) -0.016(3)
C44 0.013(2) 0.037(3) 0.014(2) 0.008(2) -0.0008(18) -0.002(2)
N45 0.0134(18) 0.017(2) 0.0055(18) -0.0008(16) -0.0048(14) 0.0016(15)
C46 0.011(2) 0.016(2) 0.007(2) 0.0011(18) -0.0036(16) 0.0014(17)
N47 0.0174(19) 0.022(2) 0.0070(19) 0.0013(17) -0.0026(15) -0.0031(17)
C48 0.023(2) 0.023(3) 0.007(2) -0.005(2) -0.0006(18) -0.001(2)
N49 0.022(2) 0.016(2) 0.0065(19) -0.0054(16) -0.0045(15) 0.0029(16)
C50 0.010(2) 0.015(2) 0.007(2) -0.0008(18) -0.0055(16) 0.0018(17)
N51 0.0183(19) 0.016(2) 0.0060(18) 0.0000(16) -0.0040(14) -0.0008(16)
N52 0.024(2) 0.013(2) 0.011(2) -0.0003(16) -0.0034(16) -0.0015(16)
C53 0.024(3) 0.022(3) 0.012(2) -0.002(2) -0.0056(19) -0.002(2)
C54 0.030(3) 0.023(3) 0.010(2) -0.005(2) -0.005(2) -0.002(2)
C55 0.026(3) 0.026(3) 0.009(2) 0.001(2) -0.0036(19) -0.005(2)
C56 0.068(5) 0.019(3) 0.021(3) 0.001(2) -0.007(3) -0.001(3)
C57 0.077(5) 0.029(3) 0.004(2) 0.003(2) 0.003(3) -0.012(3)
N58 0.020(2) 0.017(2) 0.0076(18) -0.0029(17) -0.0018(15) -0.0005(17)
N59 0.032(2) 0.013(2) 0.016(2) -0.0022(18) -0.0047(18) 0.0009(18)
C60 0.036(3) 0.020(3) 0.023(3) -0.001(2) -0.005(2) -0.004(2)
C61 0.031(3) 0.028(3) 0.018(3) 0.009(2) 0.000(2) -0.003(2)
C62 0.015(2) 0.021(3) 0.016(2) 0.000(2) -0.0020(18) -0.0021(19)
C63 0.077(5) 0.021(3) 0.041(4) -0.009(3) -0.009(4) -0.006(3)
C64 0.045(3) 0.025(3) 0.017(3) 0.003(2) 0.015(2) -0.003(3)
N65 0.0142(18) 0.022(2) 0.0064(18) -0.0038(17) -0.0020(14) -0.0021(16)
C66 0.015(2) 0.017(2) 0.008(2) -0.0002(19) -0.0005(17) 0.0013(18)
N67 0.019(2) 0.019(2) 0.0101(19) -0.0013(17) -0.0042(16) -0.0003(17)
C68 0.017(2) 0.025(3) 0.012(2) -0.006(2) -0.0002(18) 0.002(2)
N69 0.0153(19) 0.022(2) 0.015(2) -0.0057(18) -0.0006(16) 0.0012(17)
C70 0.017(2) 0.015(2) 0.009(2) -0.0006(19) -0.0015(17) -0.0021(18)
N71 0.017(2) 0.023(2) 0.0101(19) -0.0048(17) -0.0033(15) -0.0020(17)
N72 0.018(2) 0.029(3) 0.011(2) -0.0024(19) -0.0052(16) -0.0031(18)
C73 0.022(3) 0.025(3) 0.014(2) 0.001(2) -0.005(2) -0.003(2)
C74 0.015(2) 0.035(3) 0.022(3) -0.002(2) -0.006(2) 0.003(2)
C75 0.018(2) 0.026(3) 0.015(2) 0.000(2) -0.0006(19) 0.005(2)
C76 0.026(3) 0.047(4) 0.018(3) 0.000(3) -0.010(2) -0.005(3)
C77 0.018(2) 0.044(4) 0.025(3) -0.013(3) -0.007(2) 0.015(3)
N78 0.0155(19) 0.024(2) 0.0074(18) -0.0031(17) -0.0049(15) 0.0010(17)
N79 0.0148(19) 0.027(2) 0.013(2) -0.0004(18) -0.0050(16) 0.0004(17)
C80 0.025(3) 0.026(3) 0.014(2) 0.000(2) -0.006(2) -0.004(2)
C81 0.031(3) 0.030(3) 0.021(3) -0.009(2) -0.010(2) 0.002(2)
C82 0.028(3) 0.020(3) 0.014(2) -0.008(2) -0.003(2) 0.002(2)
C83 0.027(3) 0.046(4) 0.026(3) -0.004(3) -0.015(2) 0.003(3)
C84 0.027(3) 0.043(4) 0.034(3) -0.024(3) -0.008(3) 0.009(3)
Sb85 0.01433(15) 0.02382(19) 0.01682(17) -0.00167(13) -0.00571(12) 0.00054(12)
F86 0.042(2) 0.059(3) 0.061(3) 0.017(2) -0.027(2) 0.010(2)
F87 0.036(2) 0.031(2) 0.085(4) -0.025(2) 0.001(2) -0.0062(17)
F88 0.061(3) 0.030(2) 0.0276(19) -0.0049(16) 0.0042(17) -0.0186(18)
F89 0.053(2) 0.051(3) 0.036(2) 0.002(2) 0.0208(19) -0.010(2)
F90 0.050(3) 0.064(3) 0.043(3) -0.009(2) 0.021(2) 0.006(2)
F91 0.039(2) 0.065(3) 0.050(3) 0.000(2) -0.025(2) 0.022(2)
Sb92 0.01952(16) 0.02392(18) 0.01106(15) 0.00265(13) 0.00420(12) 0.00458(13)
F93 0.075(3) 0.035(2) 0.033(2) -0.0013(19) -0.009(2) -0.025(2)
F94 0.051(2) 0.074(3) 0.026(2) 0.016(2) 0.0202(18) 0.036(2)
F95 0.068(3) 0.036(2) 0.050(3) 0.002(2) -0.001(2) -0.023(2)
F96 0.056(2) 0.055(3) 0.032(2) 0.009(2) 0.0293(19) 0.025(2)
F97 0.0320(18) 0.046(2) 0.0178(17) 0.0119(16) -0.0014(14) 0.0056(16)
F98 0.0319(18) 0.048(2) 0.0283(19) 0.0180(17) 0.0050(14) 0.0172(17)
Sb99 0.01250(15) 0.02668(19) 0.01470(16) 0.00256(13) -0.00251(12) -0.00090(12)
F100 0.056(3) 0.033(2) 0.054(3) -0.004(2) -0.010(2) 0.0017(19)
F101 0.0297(19) 0.078(3) 0.0205(18) -0.0030(19) 0.0059(15) -0.0069(19)
F102 0.049(2) 0.031(2) 0.051(3) 0.0068(19) 0.0045(19) 0.0036(18)
F103 0.046(2) 0.056(3) 0.051(3) 0.005(2) 0.028(2) -0.005(2)
F104 0.0265(19) 0.078(4) 0.048(3) -0.003(2) -0.0194(18) 0.004(2)
F105 0.0355(19) 0.055(3) 0.0178(17) -0.0035(17) -0.0106(14) 0.0032(17)
Sb106 0.01325(15) 0.0417(2) 0.00862(15) 0.00515(14) -0.00155(11) -0.00194(13)
F107 0.032(2) 0.131(5) 0.044(3) 0.044(3) 0.0184(19) 0.011(3)
F108 0.0364(19) 0.039(2) 0.037(2) 0.0132(18) -0.0063(16) 0.0022(17)
F109 0.068(3) 0.068(3) 0.038(2) 0.006(2) -0.027(2) -0.035(3)
F110 0.057(2) 0.048(2) 0.0167(17) -0.0078(17) -0.0030(16) -0.002(2)
F111 0.0348(19) 0.053(3) 0.0237(18) 0.0007(17) 0.0154(15) 0.0015(17)
F112 0.0251(18) 0.067(3) 0.042(2) 0.029(2) 0.0000(16) 0.0123(18)
C113 0.049(4) 0.041(4) 0.038(4) -0.003(3) -0.005(3) 0.004(3)
N114 0.059(4) 0.054(4) 0.036(3) 0.001(3) -0.008(3) 0.004(3)
O115 0.083(4) 0.052(4) 0.056(4) 0.014(3) 0.009(3) 0.026(3)
O116 0.116(8) 0.135(9) 0.115(8) 0.058(7) -0.053(6) -0.069(7)

loop_
_atom_type_symbol
_atom_type_description
_atom_type_scat_dispersion_real
_atom_type_scat_dispersion_imag
_atom_type_scat_source
C C 0.0181 0.0091 'International Tables Vol C Tables 4.2.6.8 and 6.1.1.4'
H H 0.0000 0.0000 'International Tables Vol C Tables 4.2.6.8 and 6.1.1.4'
N N 0.0311 0.0180 'International Tables Vol C Tables 4.2.6.8 and 6.1.1.4'
O O 0.0492 0.0322 'International Tables Vol C Tables 4.2.6.8 and 6.1.1.4'
Sb Sb -0.0562 5.8946 'International Tables Vol C Tables 4.2.6.8 and 6.1.1.4'
Ag Ag 0.1306 4.2820 'International Tables Vol C Tables 4.2.6.8 and 6.1.1.4'
F F 0.0727 0.0534 'International Tables Vol C Tables 4.2.6.8 and 6.1.1.4'

loop_
_geom_angle_atom_site_label_1
_geom_angle_atom_site_label_2
_geom_angle_atom_site_label_3
_geom_angle
N12 Ag1 N7 69.06(16)
N12 Ag1 N69 142.28(16)
N12 Ag1 N79 138.91(17)
N69 Ag1 N7 96.53(14)
N79 Ag1 N7 148.09(16)
N79 Ag1 N69 69.06(15)
N19 Ag2 N9 69.53(17)
N19 Ag2 N27 135.19(16)
N19 Ag2 N32 130.46(17)
N27 Ag2 N9 124.18(15)
N32 Ag2 N9 140.01(16)
N32 Ag2 N27 69.84(15)
N29 Ag3 N47 94.60(15)
N29 Ag3 F98 80.37(14)
N39 Ag3 N29 68.05(15)
N39 Ag3 N47 137.28(16)
N39 Ag3 F98 87.92(14)
N47 Ag3 F98 128.88(13)
N52 Ag3 N29 149.58(15)
N52 Ag3 N39 141.66(16)
N52 Ag3 N47 67.09(15)
N52 Ag3 F98 92.35(14)
N49 Ag4 N67 134.36(15)
N59 Ag4 N49 69.86(16)
N59 Ag4 N67 127.97(16)
N72 Ag4 N49 142.57(16)
N72 Ag4 N59 121.81(17)
N72 Ag4 N67 70.12(15)
C6 N5 C10 113.8(4)
N5 C6 N7 126.5(5)
N5 C6 N11 118.5(4)
N7 C6 N11 115.0(5)
C6 N7 Ag1 113.5(4)
C8 N7 Ag1 128.3(4)
C8 N7 C6 113.8(5)
N7 C8 H8 117.1
N9 C8 N7 125.8(5)
N9 C8 H8 117.1
C8 N9 Ag2 128.4(3)
C8 N9 C10 114.8(5)
C10 N9 Ag2 116.8(4)
N5 C10 N9 125.1(5)
N5 C10 N18 118.7(4)
N9 C10 N18 116.1(5)
N12 N11 C6 118.3(4)
N12 N11 C15 111.0(5)
C15 N11 C6 130.7(5)
N11 N12 Ag1 121.2(3)
C13 N12 Ag1 131.2(4)
C13 N12 N11 106.6(5)
N12 C13 C14 110.0(5)
N12 C13 C16 121.1(5)
C14 C13 C16 128.9(5)
C13 C14 H14 126.3
C15 C14 C13 107.3(5)
C15 C14 H14 126.3
N11 C15 C17 125.7(5)
C14 C15 N11 105.1(5)
C14 C15 C17 129.2(5)
C13 C16 H16A 109.5
C13 C16 H16B 109.5
C13 C16 H16C 109.5
H16A C16 H16B 109.5
H16A C16 H16C 109.5
H16B C16 H16C 109.5
C15 C17 H17A 109.5
C15 C17 H17B 109.5
C15 C17 H17C 109.5
H17A C17 H17B 109.5
H17A C17 H17C 109.5
H17B C17 H17C 109.5
C10 N18 C22 131.9(5)
N19 N18 C10 117.9(4)
N19 N18 C22 110.1(5)
N18 N19 Ag2 118.9(3)
C20 N19 Ag2 133.5(4)
C20 N19 N18 106.4(4)
N19 C20 C21 109.9(5)
N19 C20 C23 120.1(5)
C21 C20 C23 130.0(6)
C20 C21 H21 126.1
C22 C21 C20 107.7(5)
C22 C21 H21 126.1
N18 C22 C24 124.8(5)
C21 C22 N18 105.9(5)
C21 C22 C24 129.4(5)
C20 C23 H23A 109.5
C20 C23 H23B 109.5
C20 C23 H23C 109.5
H23A C23 H23B 109.5
H23A C23 H23C 109.5
H23B C23 H23C 109.5
C22 C24 H24A 109.5
C22 C24 H24B 109.5
C22 C24 H24C 109.5
H24A C24 H24B 109.5
H24A C24 H24C 109.5
H24B C24 H24C 109.5
C30 N25 C26 113.2(4)
N25 C26 N27 125.9(5)
N25 C26 N31 118.6(4)
N27 C26 N31 115.4(4)
C26 N27 Ag2 118.1(3)
C28 N27 Ag2 126.8(3)
C28 N27 C26 114.5(4)
N27 C28 H28 117.2
N27 C28 N29 125.6(5)
N29 C28 H28 117.2
C28 N29 Ag3 127.0(3)
C28 N29 C30 113.7(4)
C30 N29 Ag3 116.8(3)
N25 C30 N29 126.8(5)
N25 C30 N38 118.4(5)
N29 C30 N38 114.8(4)
N32 N31 C26 118.2(4)
N32 N31 C35 110.1(4)
C35 N31 C26 131.5(4)
N31 N32 Ag2 117.7(3)
C33 N32 Ag2 135.8(4)
C33 N32 N31 106.5(4)
N32 C33 C34 110.1(4)
N32 C33 C36 121.1(5)
C34 C33 C36 128.8(5)
C33 C34 H34 126.4
C35 C34 C33 107.1(5)
C35 C34 H34 126.4
N31 C35 C37 125.5(4)
C34 C35 N31 106.2(5)
C34 C35 C37 128.4(5)
C33 C36 H36A 109.5
C33 C36 H36B 109.5
C33 C36 H36C 109.5
H36A C36 H36B 109.5
H36A C36 H36C 109.5
H36B C36 H36C 109.5
C35 C37 H37A 109.5
C35 C37 H37B 109.5
C35 C37 H37C 109.5
H37A C37 H37B 109.5
H37A C37 H37C 109.5
H37B C37 H37C 109.5
N39 N38 C30 118.0(4)
N39 N38 C42 110.3(4)
C42 N38 C30 131.5(4)
N38 N39 Ag3 120.4(3)
C40 N39 Ag3 132.7(4)
C40 N39 N38 106.0(4)
N39 C40 C41 110.7(5)
N39 C40 C43 120.6(5)
C41 C40 C43 128.7(5)
C40 C41 H41 126.5
C42 C41 C40 107.0(5)
C42 C41 H41 126.5
N38 C42 C44 125.4(5)
C41 C42 N38 105.9(5)
C41 C42 C44 128.8(5)
C40 C43 H43A 109.5
C40 C43 H43B 109.5
C40 C43 H43C 109.5
H43A C43 H43B 109.5
H43A C43 H43C 109.5
H43B C43 H43C 109.5
C42 C44 H44A 109.5
C42 C44 H44B 109.5
C42 C44 H44C 109.5
H44A C44 H44B 109.5
H44A C44 H44C 109.5
H44B C44 H44C 109.5
C46 N45 C50 113.3(4)
N45 C46 N47 126.7(5)
N45 C46 N51 117.9(4)
N47 C46 N51 115.4(4)
C46 N47 Ag3 115.6(3)
C48 N47 Ag3 131.0(3)
C48 N47 C46 113.4(5)
N47 C48 H48 116.6
N47 C48 N49 126.8(5)
N49 C48 H48 116.6
C48 N49 Ag4 127.5(3)
C48 N49 C50 113.6(4)
C50 N49 Ag4 118.7(3)
N45 C50 N49 126.1(5)
N45 C50 N58 117.9(4)
N49 C50 N58 116.0(4)
C46 N51 C55 131.4(4)
N52 N51 C46 118.6(4)
N52 N51 C55 110.0(4)
N51 N52 Ag3 122.3(3)
C53 N52 Ag3 129.9(4)
C53 N52 N51 106.5(4)
N52 C53 C54 109.9(5)
N52 C53 C56 121.9(5)
C54 C53 C56 128.2(5)
C53 C54 H54 126.3
C55 C54 C53 107.4(5)
C55 C54 H54 126.3
N51 C55 C57 125.5(5)
C54 C55 N51 106.3(5)
C54 C55 C57 128.2(5)
C53 C56 H56A 109.5
C53 C56 H56B 109.5
C53 C56 H56C 109.5
H56A C56 H56B 109.5
H56A C56 H56C 109.5
H56B C56 H56C 109.5
C55 C57 H57A 109.5
C55 C57 H57B 109.5
C55 C57 H57C 109.5
H57A C57 H57B 109.5
H57A C57 H57C 109.5
H57B C57 H57C 109.5
C50 N58 C62 132.5(4)
N59 N58 C50 117.5(4)
N59 N58 C62 110.0(4)
N58 N59 Ag4 117.5(3)
C60 N59 Ag4 136.0(4)
C60 N59 N58 106.6(5)
N59 C60 C61 110.1(5)
N59 C60 C63 120.7(6)
C61 C60 C63 129.2(6)
C60 C61 H61 126.2
C62 C61 C60 107.5(5)
C62 C61 H61 126.2
N58 C62 C64 125.8(5)
C61 C62 N58 105.9(5)
C61 C62 C64 128.3(5)
C60 C63 H63A 109.5
C60 C63 H63B 109.5
C60 C63 H63C 109.5
H63A C63 H63B 109.5
H63A C63 H63C 109.5
H63B C63 H63C 109.5
C62 C64 H64A 109.5
C62 C64 H64B 109.5
C62 C64 H64C 109.5
H64A C64 H64B 109.5
H64A C64 H64C 109.5
H64B C64 H64C 109.5
C70 N65 C66 113.9(4)
N65 C66 N71 118.8(4)
N67 C66 N65 125.2(4)
N67 C66 N71 116.0(4)
C66 N67 Ag4 118.0(3)
C68 N67 Ag4 127.5(4)
C68 N67 C66 114.3(4)
N67 C68 H68 116.7
N69 C68 N67 126.6(5)
N69 C68 H68 116.7
C68 N69 Ag1 130.2(4)
C68 N69 C70 113.2(4)
C70 N69 Ag1 116.4(3)
N65 C70 N69 126.7(5)
N65 C70 N78 118.9(4)
N69 C70 N78 114.4(4)
C66 N71 N72 118.0(4)
C66 N71 C75 131.9(4)
C75 N71 N72 109.9(4)
N71 N72 Ag4 117.7(3)
C73 N72 Ag4 136.5(4)
C73 N72 N71 105.6(4)
N72 C73 C74 111.1(5)
N72 C73 C76 120.1(5)
C74 C73 C76 128.8(5)
C73 C74 H74 126.3
C75 C74 C73 107.4(5)
C75 C74 H74 126.3
N71 C75 C77 125.4(5)
C74 C75 N71 106.0(5)
C74 C75 C77 128.5(5)
C73 C76 H76A 109.5
C73 C76 H76B 109.5
C73 C76 H76C 109.5
H76A C76 H76B 109.5
H76A C76 H76C 109.5
H76B C76 H76C 109.5
C75 C77 H77A 109.5
C75 C77 H77B 109.5
C75 C77 H77C 109.5
H77A C77 H77B 109.5
H77A C77 H77C 109.5
H77B C77 H77C 109.5
N79 N78 C70 119.1(4)
N79 N78 C82 109.7(4)
C82 N78 C70 131.0(4)
N78 N79 Ag1 120.9(3)
C80 N79 Ag1 132.5(4)
C80 N79 N78 106.2(4)
N79 C80 C81 110.8(5)
N79 C80 C83 120.9(6)
C81 C80 C83 128.4(6)
C80 C81 H81 126.3
C82 C81 C80 107.3(5)
C82 C81 H81 126.3
N78 C82 C84 125.7(5)
C81 C82 N78 106.0(5)
C81 C82 C84 128.3(5)
C80 C83 H83A 109.5
C80 C83 H83B 109.5
C80 C83 H83C 109.5
H83A C83 H83B 109.5
H83A C83 H83C 109.5
H83B C83 H83C 109.5
C82 C84 H84A 109.5
C82 C84 H84B 109.5
C82 C84 H84C 109.5
H84A C84 H84B 109.5
H84A C84 H84C 109.5
H84B C84 H84C 109.5
F86 Sb85 F87 90.7(2)
F88 Sb85 F86 89.4(2)
F88 Sb85 F87 179.3(2)
F89 Sb85 F86 90.3(2)
F89 Sb85 F87 90.6(2)
F89 Sb85 F88 90.08(19)
F89 Sb85 F90 179.1(2)
F89 Sb85 F91 91.1(2)
F90 Sb85 F86 88.9(2)
F90 Sb85 F87 89.7(2)
F90 Sb85 F88 89.6(2)
F91 Sb85 F86 178.6(2)
F91 Sb85 F87 89.5(2)
F91 Sb85 F88 90.3(2)
F91 Sb85 F90 89.7(2)
F93 Sb92 F94 90.0(2)
F93 Sb92 F95 179.9(3)
F93 Sb92 F96 90.0(2)
F93 Sb92 F97 90.07(19)
F93 Sb92 F98 90.2(2)
F94 Sb92 F95 90.0(2)
F94 Sb92 F96 179.32(19)
F94 Sb92 F97 89.83(17)
F94 Sb92 F98 90.36(17)
F95 Sb92 F96 90.0(2)
F95 Sb92 F97 90.1(2)
F95 Sb92 F98 89.6(2)
F96 Sb92 F97 89.49(18)
F96 Sb92 F98 90.32(18)
F98 Sb92 F97 179.6(2)
Sb92 F98 Ag3 142.3(2)
F100 Sb99 F101 88.4(2)
F100 Sb99 F104 89.9(2)
F100 Sb99 F105 89.93(19)
F101 Sb99 F104 88.7(2)
F101 Sb99 F105 88.63(17)
F102 Sb99 F100 178.5(2)
F102 Sb99 F101 90.3(2)
F102 Sb99 F104 91.0(2)
F102 Sb99 F105 89.16(19)
F103 Sb99 F100 90.5(2)
F103 Sb99 F101 178.7(2)
F103 Sb99 F102 90.8(2)
F103 Sb99 F104 90.6(2)
F103 Sb99 F105 92.0(2)
F105 Sb99 F104 177.4(2)
F107 Sb106 F108 88.3(2)
F107 Sb106 F110 90.5(2)
F107 Sb106 F112 90.9(2)
F108 Sb106 F110 89.40(19)
F109 Sb106 F107 89.0(3)
F109 Sb106 F108 92.3(2)
F109 Sb106 F110 178.2(2)
F109 Sb106 F112 88.8(2)
F111 Sb106 F107 178.8(2)
F111 Sb106 F108 90.55(19)
F111 Sb106 F109 91.5(2)
F111 Sb106 F110 89.06(19)
F111 Sb106 F112 90.24(18)
F112 Sb106 F108 178.6(2)
F112 Sb106 F110 89.5(2)
H11A C113 H11B 109.5
H11A C113 H11C 109.5
H11B C113 H11C 109.5
N114 C113 H11A 109.5
N114 C113 H11B 109.5
N114 C113 H11C 109.5
O115 N114 C113 119.7(7)
O116 N114 C113 116.4(8)
O116 N114 O115 123.7(9)

loop_
_geom_bond_atom_site_label_1
_geom_bond_atom_site_label_2
_geom_bond_distance
Ag1 N7 2.486(5)
Ag1 N12 2.196(4)
Ag1 N69 2.425(4)
Ag1 N79 2.201(5)
Ag2 N9 2.360(5)
Ag2 N19 2.239(4)
Ag2 N27 2.328(4)
Ag2 N32 2.263(4)
Ag3 N29 2.448(4)
Ag3 N39 2.247(5)
Ag3 N47 2.510(5)
Ag3 N52 2.222(4)
Ag3 F98 2.759(4)
Ag4 N49 2.307(4)
Ag4 N59 2.267(5)
Ag4 N67 2.324(4)
Ag4 N72 2.246(5)
N5 C6 1.324(7)
N5 C10 1.326(7)
C6 N7 1.340(7)
C6 N11 1.413(7)
N7 C8 1.325(8)
C8 H8 0.9500
C8 N9 1.317(8)
N9 C10 1.348(6)
C10 N18 1.385(7)
N11 N12 1.372(7)
N11 C15 1.379(7)
N12 C13 1.306(7)
C13 C14 1.411(9)
C13 C16 1.482(9)
C14 H14 0.9500
C14 C15 1.367(9)
C15 C17 1.475(9)
C16 H16A 0.9800
C16 H16B 0.9800
C16 H16C 0.9800
C17 H17A 0.9800
C17 H17B 0.9800
C17 H17C 0.9800
N18 N19 1.377(7)
N18 C22 1.395(7)
N19 C20 1.312(8)
C20 C21 1.417(9)
C20 C23 1.492(9)
C21 H21 0.9500
C21 C22 1.341(9)
C22 C24 1.499(8)
C23 H23A 0.9800
C23 H23B 0.9800
C23 H23C 0.9800
C24 H24A 0.9800
C24 H24B 0.9800
C24 H24C 0.9800
N25 C26 1.334(7)
N25 C30 1.323(7)
C26 N27 1.340(7)
C26 N31 1.394(6)
N27 C28 1.323(7)
C28 H28 0.9500
C28 N29 1.331(7)
N29 C30 1.341(7)
C30 N38 1.398(6)
N31 N32 1.376(6)
N31 C35 1.391(7)
N32 C33 1.320(7)
C33 C34 1.415(8)
C33 C36 1.483(7)
C34 H34 0.9500
C34 C35 1.357(7)
C35 C37 1.487(7)
C36 H36A 0.9800
C36 H36B 0.9800
C36 H36C 0.9800
C37 H37A 0.9800
C37 H37B 0.9800
C37 H37C 0.9800
N38 N39 1.384(6)
N38 C42 1.390(7)
N39 C40 1.310(7)
C40 C41 1.414(8)
C40 C43 1.501(7)
C41 H41 0.9500
C41 C42 1.358(7)
C42 C44 1.487(7)
C43 H43A 0.9800
C43 H43B 0.9800
C43 H43C 0.9800
C44 H44A 0.9800
C44 H44B 0.9800
C44 H44C 0.9800
N45 C46 1.332(6)
N45 C50 1.336(6)
C46 N47 1.336(6)
C46 N51 1.389(6)
N47 C48 1.323(7)
C48 H48 0.9500
C48 N49 1.329(7)
N49 C50 1.337(6)
C50 N58 1.390(7)
N51 N52 1.380(6)
N51 C55 1.391(6)
N52 C53 1.324(7)
C53 C54 1.415(8)
C53 C56 1.485(8)
C54 H54 0.9500
C54 C55 1.352(8)
C55 C57 1.474(8)
C56 H56A 0.9800
C56 H56B 0.9800
C56 H56C 0.9800
C57 H57A 0.9800
C57 H57B 0.9800
C57 H57C 0.9800
N58 N59 1.387(6)
N58 C62 1.395(7)
N59 C60 1.317(8)
C60 C61 1.417(9)
C60 C63 1.483(9)
C61 H61 0.9500
C61 C62 1.360(8)
C62 C64 1.475(8)
C63 H63A 0.9800
C63 H63B 0.9800
C63 H63C 0.9800
C64 H64A 0.9800
C64 H64B 0.9800
C64 H64C 0.9800
N65 C66 1.341(6)
N65 C70 1.319(7)
C66 N67 1.340(7)
C66 N71 1.382(6)
N67 C68 1.328(7)
C68 H68 0.9500
C68 N69 1.323(7)
N69 C70 1.349(7)
C70 N78 1.401(6)
N71 N72 1.393(6)
N71 C75 1.389(7)
N72 C73 1.314(7)
C73 C74 1.398(8)
C73 C76 1.505(7)
C74 H74 0.9500
C74 C75 1.356(7)
C75 C77 1.480(8)
C76 H76A 0.9800
C76 H76B 0.9800
C76 H76C 0.9800
C77 H77A 0.9800
C77 H77B 0.9800
C77 H77C 0.9800
N78 N79 1.377(6)
N78 C82 1.395(7)
N79 C80 1.322(7)
C80 C81 1.392(9)
C80 C83 1.495(7)
C81 H81 0.9500
C81 C82 1.359(8)
C82 C84 1.493(8)
C83 H83A 0.9800
C83 H83B 0.9800
C83 H83C 0.9800
C84 H84A 0.9800
C84 H84B 0.9800
C84 H84C 0.9800
Sb85 F86 1.873(4)
Sb85 F87 1.875(4)
Sb85 F88 1.871(4)
Sb85 F89 1.861(4)
Sb85 F90 1.867(4)
Sb85 F91 1.862(4)
Sb92 F93 1.854(4)
Sb92 F94 1.865(4)
Sb92 F95 1.866(4)
Sb92 F96 1.877(4)
Sb92 F97 1.885(3)
Sb92 F98 1.877(3)
Sb99 F100 1.857(5)
Sb99 F101 1.871(4)
Sb99 F102 1.857(4)
Sb99 F103 1.847(4)
Sb99 F104 1.876(4)
Sb99 F105 1.873(3)
Sb106 F107 1.867(4)
Sb106 F108 1.876(4)
Sb106 F109 1.864(4)
Sb106 F110 1.880(4)
Sb106 F111 1.862(4)
Sb106 F112 1.869(4)
C113 H11A 0.9800
C113 H11B 0.9800
C113 H11C 0.9800
C113 N114 1.470(11)
N114 O115 1.203(9)
N114 O116 1.194(11)
